data_1520543
loop_
_publ_author_name
'Mart\'inez-Salvador, Sonia'
'Falvello, Larry R.'
'Mart\'in, Antonio'
'Menj\'on, Babil'

_publ_section_title
;
 A hexanuclear gold carbonyl cluster
;
_journal_issue 10
_journal_name_full 'Chem. Sci.'
_journal_page_first 5506
_journal_paper_doi 10.1039/C5SC01578B
_journal_volume 6
_journal_year 2015
_chemical_formula_sum 'C25 H20 Au Br F3 P'
_chemical_formula_weight 685.26
_space_group_crystal_system orthorhombic
_space_group_IT_number 19
_space_group_name_Hall 'P 2ac 2ab'
_space_group_name_H-M_alt 'P 21 21 21'
_symmetry_space_group_name_Hall 'P 2ac 2ab'
_symmetry_space_group_name_H-M 'P 21 21 21'
_atom_sites_solution_hydrogens geom
_audit_creation_method SHELXL-2013
_audit_update_record
;
2015-02-17 deposited with the CCDC.
2015-06-15 downloaded from the CCDC.
;
_cell_angle_alpha 90
_cell_angle_beta 90
_cell_angle_gamma 90
_cell_formula_units_Z 4
_cell_length_a 8.3781(2)
_cell_length_b 14.3827(2)
_cell_length_c 19.3153(3)
_cell_measurement_reflns_used 9467
_cell_measurement_temperature 100(2)
_cell_measurement_theta_max 28.8283
_cell_measurement_theta_min 4.2274
_cell_volume 2327.49(7)
_computing_cell_refinement
;
CrysAlisPro, Agilent Technologies,
Version 1.171.35.19 (release 27-10-2011 CrysAlis171 .NET)
(compiled Oct 27 2011,15:02:11)
;
_computing_data_collection
;
CrysAlisPro, Agilent Technologies,
Version 1.171.35.19 (release 27-10-2011 CrysAlis171 .NET)
(compiled Oct 27 2011,15:02:11)
;
_computing_data_reduction
;
CrysAlisPro, Agilent Technologies,
Version 1.171.35.19 (release 27-10-2011 CrysAlis171 .NET)
(compiled Oct 27 2011,15:02:11)
;
_computing_structure_refinement 'SHELXL-2013 (Sheldrick, 2013)'
_diffrn_ambient_temperature 100(2)
_diffrn_detector_area_resol_mean 16.0655
_diffrn_measured_fraction_theta_full 0.993
_diffrn_measured_fraction_theta_max 0.918
_diffrn_measurement_details
;
  1 omega  -31.00   -4.00   1.0000   10.0000
omega____ theta____ kappa____ phi______ frames
    -      -19.9615   77.0000   30.0000 27

  2 omega  -31.00   86.00   1.0000   10.0000
omega____ theta____ kappa____ phi______ frames
    -       22.1490   19.0000 -180.0000 117

  3 omega  -48.00   38.00   1.0000   10.0000
omega____ theta____ kappa____ phi______ frames
    -       22.1490  -57.0000  150.0000 86

  4 omega  -11.00   95.00   1.0000   10.0000
omega____ theta____ kappa____ phi______ frames
    -       22.1490   77.0000 -120.0000 106

;
_diffrn_measurement_device_type 'Xcalibur, Sapphire3'
_diffrn_measurement_method '\w scans'
_diffrn_orient_matrix_UB_11 -0.0289143000
_diffrn_orient_matrix_UB_12 0.0093873000
_diffrn_orient_matrix_UB_13 0.0337916000
_diffrn_orient_matrix_UB_21 -0.0199847000
_diffrn_orient_matrix_UB_22 0.0458755000
_diffrn_orient_matrix_UB_23 -0.0102752000
_diffrn_orient_matrix_UB_31 -0.0770721000
_diffrn_orient_matrix_UB_32 -0.0154133000
_diffrn_orient_matrix_UB_33 -0.0100281000
_diffrn_radiation_type MoK\a
_diffrn_radiation_wavelength 0.71073
_diffrn_reflns_av_R_equivalents 0.0223
_diffrn_reflns_av_unetI/netI 0.0271
_diffrn_reflns_laue_measured_fraction_full 0.993
_diffrn_reflns_laue_measured_fraction_max 0.918
_diffrn_reflns_limit_h_max 10
_diffrn_reflns_limit_h_min -11
_diffrn_reflns_limit_k_max 18
_diffrn_reflns_limit_k_min -19
_diffrn_reflns_limit_l_max 25
_diffrn_reflns_limit_l_min -24
_diffrn_reflns_number 14688
_diffrn_reflns_point_group_measured_fraction_full 0.995
_diffrn_reflns_point_group_measured_fraction_max 0.919
_diffrn_reflns_theta_full 25.000
_diffrn_reflns_theta_max 28.892
_diffrn_reflns_theta_min 4.236
_exptl_absorpt_coefficient_mu 8.140
_exptl_absorpt_correction_T_max 1.00000
_exptl_absorpt_correction_T_min 0.49711
_exptl_absorpt_correction_type multi-scan
_exptl_absorpt_process_details
;
CrysAlisPro, Agilent Technologies,
Version 1.171.35.19 (release 27-10-2011 CrysAlis171 .NET)
(compiled Oct 27 2011,15:02:11)
Empirical absorption correction using spherical harmonics,
 implemented in SCALE3 ABSPACK scaling algorithm.
;
_exptl_crystal_colour colourless
_exptl_crystal_density_diffrn 1.956
_exptl_crystal_description prismatic
_exptl_crystal_F_000 1304
_exptl_crystal_size_max 0.390
_exptl_crystal_size_mid 0.270
_exptl_crystal_size_min 0.160
_refine_diff_density_max 1.292
_refine_diff_density_min -1.059
_refine_diff_density_rms 0.117
_refine_ls_abs_structure_details
;
 Refined as an inversion twin.
;
_refine_ls_abs_structure_Flack 0.311(8)
_refine_ls_extinction_method none
_refine_ls_goodness_of_fit_ref 1.062
_refine_ls_hydrogen_treatment constr
_refine_ls_matrix_type full
_refine_ls_number_parameters 281
_refine_ls_number_reflns 5377
_refine_ls_number_restraints 6
_refine_ls_restrained_S_all 1.067
_refine_ls_R_factor_all 0.0253
_refine_ls_R_factor_gt 0.0234
_refine_ls_shift/su_max 0.002
_refine_ls_shift/su_mean 0.000
_refine_ls_structure_factor_coef Fsqd
_refine_ls_weighting_details 'w=1/[\s^2^(Fo^2^)+(0.0267P)^2^+3.1182P] where P=(Fo^2^+2Fc^2^)/3'
_refine_ls_weighting_scheme calc
_refine_ls_wR_factor_gt 0.0542
_refine_ls_wR_factor_ref 0.0549
_reflns_Friedel_coverage 0.777
_reflns_friedel_fraction_full 0.998
_reflns_friedel_fraction_max 0.921
_reflns_number_gt 5203
_reflns_number_total 5377
_reflns_threshold_expression 'I > 2\s(I)'
_cod_data_source_file c5sc01578b2.cif
_cod_data_source_block 2
_cod_depositor_comments 'Adding full bibliography for 1520543--1520545.cif.'
_cod_database_code 1520543
_publcif_datablock.id {39179c3d-a75c-4c35-9e89-986fe0cc1011}

_shelx_space_group_comment
;
The symmetry employed for this shelxl refinement is uniquely defined
by the following loop, which should always be used as a source of
symmetry information in preference to the above space-group names.
They are only intended as comments.
;
_shelx_estimated_absorpt_t_min 0.143
_shelx_estimated_absorpt_t_max 0.356
_shelxl_version_number 2013-4

loop_
_space_group_symop_operation_xyz
'x, y, z'
'-x+1/2, -y, z+1/2'
'-x, y+1/2, -z+1/2'
'x+1/2, -y+1/2, -z'

loop_
_atom_site_label
_atom_site_type_symbol
_atom_site_fract_x
_atom_site_fract_y
_atom_site_fract_z
_atom_site_U_iso_or_equiv
_atom_site_adp_type
_atom_site_occupancy
_atom_site_site_symmetry_order
_atom_site_calc_flag
_atom_site_refinement_flags_posn
_atom_site_refinement_flags_adp
Au Au 0.21041(3) 0.57254(2) 0.43384(2) 0.01797(6) Uani 1 1 d . .
Br Br 0.20646(9) 0.40653(4) 0.44858(3) 0.02899(14) Uani 1 1 d . .
F1 F 0.0763(5) 0.7535(3) 0.4516(2) 0.0371(10) Uani 1 1 d . .
F2 F 0.3327(5) 0.7579(3) 0.4482(3) 0.0529(14) Uani 1 1 d . .
F3 F 0.1996(6) 0.7418(3) 0.3551(2) 0.0439(10) Uani 1 1 d . .
C1 C 0.2053(7) 0.7192(4) 0.4234(2) 0.0161(10) Uani 1 1 d . U
P P 0.49930(17) 0.58958(9) 0.17822(7) 0.0134(3) Uani 1 1 d . .
C2 C 0.3725(8) 0.6892(4) 0.1684(3) 0.0158(11) Uani 1 1 d . .
C3 C 0.2164(9) 0.6786(4) 0.1437(3) 0.0220(12) Uani 1 1 d . .
H3 H 0.1764 0.6185 0.1329 0.026 Uiso 1 1 calc R U
C4 C 0.1218(8) 0.7551(5) 0.1351(3) 0.0260(14) Uani 1 1 d . .
H4 H 0.0153 0.7476 0.1192 0.031 Uiso 1 1 calc R U
C5 C 0.1784(8) 0.8429(4) 0.1492(3) 0.0235(14) Uani 1 1 d . .
H5 H 0.1117 0.8955 0.1423 0.028 Uiso 1 1 calc R U
C6 C 0.3335(8) 0.8545(4) 0.1734(3) 0.0221(13) Uani 1 1 d . .
H6 H 0.3729 0.9151 0.1830 0.027 Uiso 1 1 calc R U
C7 C 0.4304(7) 0.7777(4) 0.1835(3) 0.0192(12) Uani 1 1 d . .
H7 H 0.5358 0.7853 0.2007 0.023 Uiso 1 1 calc R U
C8 C 0.3739(7) 0.4894(4) 0.1852(3) 0.0160(11) Uani 1 1 d . .
C9 C 0.3226(8) 0.4441(4) 0.1251(3) 0.0225(13) Uani 1 1 d . .
H9 H 0.3650 0.4621 0.0814 0.027 Uiso 1 1 calc R U
C10 C 0.2120(10) 0.3741(4) 0.1285(3) 0.0263(13) Uani 1 1 d . .
H10 H 0.1798 0.3427 0.0875 0.032 Uiso 1 1 calc R U
C11 C 0.1473(8) 0.3492(4) 0.1917(4) 0.0256(14) Uani 1 1 d . .
H11 H 0.0685 0.3018 0.1939 0.031 Uiso 1 1 calc R U
C12 C 0.1970(8) 0.3933(4) 0.2520(3) 0.0214(12) Uani 1 1 d . .
H12 H 0.1532 0.3756 0.2954 0.026 Uiso 1 1 calc R U
C13 C 0.3113(7) 0.4633(4) 0.2485(3) 0.0169(11) Uani 1 1 d . .
H13 H 0.3464 0.4932 0.2896 0.020 Uiso 1 1 calc R U
C14 C 0.6176(7) 0.6048(4) 0.2549(3) 0.0154(11) Uani 1 1 d . .
C15 C 0.5462(7) 0.6375(4) 0.3156(3) 0.0188(12) Uani 1 1 d . .
H15 H 0.4370 0.6554 0.3153 0.023 Uiso 1 1 calc R U
C16 C 0.6338(9) 0.6440(4) 0.3758(3) 0.0227(13) Uani 1 1 d . .
H16 H 0.5844 0.6656 0.4170 0.027 Uiso 1 1 calc R U
C17 C 0.7933(9) 0.6190(4) 0.3765(3) 0.0221(12) Uani 1 1 d . .
H17 H 0.8529 0.6232 0.4183 0.026 Uiso 1 1 calc R U
C18 C 0.8666(7) 0.5876(4) 0.3161(3) 0.0198(12) Uani 1 1 d . .
H18 H 0.9765 0.5712 0.3165 0.024 Uiso 1 1 calc R U
C19 C 0.7789(7) 0.5805(4) 0.2555(3) 0.0179(10) Uani 1 1 d . .
H19 H 0.8287 0.5591 0.2143 0.021 Uiso 1 1 calc R U
C20 C 0.6335(7) 0.5769(4) 0.1067(2) 0.0148(10) Uani 1 1 d . .
C21 C 0.7058(9) 0.4909(4) 0.0944(3) 0.0238(12) Uani 1 1 d . .
H21 H 0.6746 0.4377 0.1201 0.029 Uiso 1 1 calc R U
C22 C 0.8230(8) 0.4842(5) 0.0445(3) 0.0261(14) Uani 1 1 d . .
H22 H 0.8730 0.4260 0.0359 0.031 Uiso 1 1 calc R U
C23 C 0.8681(8) 0.5618(5) 0.0067(3) 0.0289(14) Uani 1 1 d . .
H23 H 0.9491 0.5564 -0.0274 0.035 Uiso 1 1 calc R U
C24 C 0.7970(10) 0.6466(4) 0.0182(3) 0.0253(13) Uani 1 1 d . .
H24 H 0.8283 0.6994 -0.0080 0.030 Uiso 1 1 calc R U
C25 C 0.6779(7) 0.6545(4) 0.0688(3) 0.0182(11) Uani 1 1 d . .
H25 H 0.6279 0.7127 0.0770 0.022 Uiso 1 1 calc R U

loop_
_atom_site_aniso_label
_atom_site_aniso_U_11
_atom_site_aniso_U_22
_atom_site_aniso_U_33
_atom_site_aniso_U_23
_atom_site_aniso_U_13
_atom_site_aniso_U_12
Au 0.01505(10) 0.02227(10) 0.01659(9) -0.00069(8) -0.00174(9) 0.00144(10)
Br 0.0288(3) 0.0252(3) 0.0329(3) -0.0011(2) -0.0051(3) -0.0036(3)
F1 0.028(2) 0.034(2) 0.049(3) -0.007(2) 0.0059(18) 0.0082(18)
F2 0.032(2) 0.027(2) 0.100(4) 0.002(3) -0.025(3) -0.0026(18)
F3 0.050(3) 0.042(2) 0.040(2) 0.0143(18) 0.005(2) 0.014(3)
C1 0.0117(14) 0.0215(14) 0.0152(14) 0.0021(11) 0.0000(12) 0.0012(12)
P 0.0139(7) 0.0127(7) 0.0136(6) -0.0007(5) -0.0004(5) 0.0003(5)
C2 0.016(3) 0.016(3) 0.016(3) -0.001(2) 0.001(2) 0.003(2)
C3 0.019(3) 0.020(3) 0.028(3) -0.002(2) -0.007(3) -0.002(3)
C4 0.015(3) 0.028(3) 0.034(3) -0.003(3) -0.003(3) 0.001(3)
C5 0.022(4) 0.017(3) 0.031(3) -0.004(2) 0.002(3) 0.003(2)
C6 0.024(4) 0.016(3) 0.026(3) -0.003(2) 0.000(3) 0.000(2)
C7 0.016(3) 0.017(3) 0.024(3) -0.003(2) -0.003(2) -0.002(2)
C8 0.016(3) 0.014(2) 0.018(3) -0.001(2) 0.000(2) 0.000(2)
C9 0.030(4) 0.020(3) 0.017(2) -0.001(2) -0.002(2) -0.004(3)
C10 0.033(3) 0.020(3) 0.026(3) -0.003(2) -0.005(3) -0.005(3)
C11 0.024(3) 0.013(3) 0.039(4) -0.002(3) -0.003(3) -0.007(2)
C12 0.020(3) 0.017(2) 0.027(3) 0.004(2) 0.002(3) -0.003(3)
C13 0.014(3) 0.017(2) 0.020(2) 0.002(2) -0.004(2) 0.000(2)
C14 0.017(3) 0.013(2) 0.016(2) 0.004(2) -0.004(2) 0.000(2)
C15 0.017(3) 0.019(3) 0.020(3) 0.000(2) -0.001(2) -0.003(3)
C16 0.023(3) 0.026(3) 0.019(3) -0.001(2) 0.000(3) 0.000(3)
C17 0.024(3) 0.021(3) 0.021(3) 0.002(2) -0.009(3) -0.002(3)
C18 0.014(3) 0.018(3) 0.027(3) 0.003(2) -0.004(2) -0.001(2)
C19 0.018(3) 0.017(2) 0.019(2) -0.001(2) 0.000(2) -0.004(3)
C20 0.015(3) 0.017(2) 0.012(2) -0.001(2) -0.0002(19) 0.002(3)
C21 0.030(3) 0.017(3) 0.025(3) 0.001(2) 0.001(3) 0.005(3)
C22 0.028(4) 0.024(3) 0.026(3) -0.006(2) 0.005(3) 0.005(3)
C23 0.026(3) 0.039(4) 0.022(3) -0.004(3) 0.006(3) 0.003(3)
C24 0.028(3) 0.029(3) 0.019(2) 0.003(2) 0.007(3) -0.009(3)
C25 0.015(3) 0.017(2) 0.022(2) -0.001(2) 0.001(3) 0.000(2)

loop_
_atom_type_symbol
_atom_type_description
_atom_type_scat_dispersion_real
_atom_type_scat_dispersion_imag
_atom_type_scat_source
C C 0.0033 0.0016 'International Tables Vol C Tables 4.2.6.8 and 6.1.1.4'
H H 0.0000 0.0000 'International Tables Vol C Tables 4.2.6.8 and 6.1.1.4'
F F 0.0171 0.0103 'International Tables Vol C Tables 4.2.6.8 and 6.1.1.4'
P P 0.1023 0.0942 'International Tables Vol C Tables 4.2.6.8 and 6.1.1.4'
Br Br -0.2901 2.4595 'International Tables Vol C Tables 4.2.6.8 and 6.1.1.4'
Au Au -2.0133 8.8022 'International Tables Vol C Tables 4.2.6.8 and 6.1.1.4'

loop_
_geom_angle_atom_site_label_1
_geom_angle_atom_site_label_2
_geom_angle_atom_site_label_3
_geom_angle
C1 Au Br 177.64(15)
F2 C1 F1 111.4(5)
F2 C1 F3 106.6(5)
F1 C1 F3 106.5(5)
F2 C1 Au 112.1(4)
F1 C1 Au 110.6(4)
F3 C1 Au 109.3(3)
C8 P C20 110.2(3)
C8 P C2 107.7(3)
C20 P C2 111.8(3)
C8 P C14 111.1(3)
C20 P C14 107.6(3)
C2 P C14 108.5(3)
C7 C2 C3 119.7(6)
C7 C2 P 120.1(5)
C3 C2 P 120.2(5)
C4 C3 C2 119.7(6)
C3 C4 C5 121.0(6)
C4 C5 C6 119.9(6)
C7 C6 C5 120.0(6)
C6 C7 C2 119.7(5)
C13 C8 C9 119.5(5)
C13 C8 P 120.6(4)
C9 C8 P 119.5(4)
C10 C9 C8 120.6(5)
C9 C10 C11 119.9(5)
C10 C11 C12 120.3(6)
C11 C12 C13 119.7(5)
C8 C13 C12 120.1(5)
C19 C14 C15 119.5(5)
C19 C14 P 120.7(4)
C15 C14 P 119.8(5)
C16 C15 C14 120.2(6)
C15 C16 C17 120.3(6)
C16 C17 C18 120.1(6)
C19 C18 C17 119.8(6)
C18 C19 C14 120.1(5)
C25 C20 C21 120.4(5)
C25 C20 P 119.6(4)
C21 C20 P 119.6(4)
C22 C21 C20 119.4(5)
C21 C22 C23 120.3(6)
C24 C23 C22 120.8(6)
C23 C24 C25 119.5(5)
C20 C25 C24 119.7(5)

loop_
_geom_bond_atom_site_label_1
_geom_bond_atom_site_label_2
_geom_bond_distance
Au C1 2.119(5)
Au Br 2.4049(6)
F1 C1 1.307(7)
F2 C1 1.296(7)
F3 C1 1.360(6)
P C8 1.789(6)
P C20 1.790(5)
P C2 1.794(6)
P C14 1.796(6)
C2 C7 1.394(8)
C2 C3 1.400(9)
C3 C4 1.366(9)
C4 C5 1.375(9)
C5 C6 1.391(10)
C6 C7 1.384(8)
C8 C13 1.381(8)
C8 C9 1.399(7)
C9 C10 1.371(9)
C10 C11 1.383(9)
C11 C12 1.390(9)
C12 C13 1.392(8)
C14 C19 1.396(8)
C14 C15 1.397(8)
C15 C16 1.379(8)
C16 C17 1.384(10)
C17 C18 1.394(9)
C18 C19 1.386(8)
C20 C25 1.386(8)
C20 C21 1.397(8)
C21 C22 1.379(9)
C22 C23 1.387(9)
C23 C24 1.374(9)
C24 C25 1.401(9)
